data_4321905
loop_
_publ_author_name
'Susan Lopez'
'Steven W. Keller'

_publ_contact_author
;
 Steven W. Keller
 123 Chemistry
 Department of Chemistry
 University of Missouri- Columbia
 Columbia, MO 65211
;
_publ_contact_author_email chemsk@showme.missouri.edu
_publ_section_title
;
 New Linear Coordination Polymers Based on Copper(I) and
 4,7-Phenanthroline: Structure Dependence on Solvent and Counteranion
;
_journal_name_full 'Inorganic Chemistry'
_journal_page_first 1883
_journal_page_last 1888
_journal_paper_doi 10.1021/ic980800z
_journal_volume 38
_journal_year 1999
_chemical_formula_moiety '[Cu1 (C12 N2 H8)(C7 N1 H5)] B1 F4'
_chemical_formula_sum 'C19 H13 B Cu F4 N3'
_chemical_formula_weight 867.35
_space_group_IT_number 2
_symmetry_cell_setting triclinic
_symmetry_space_group_name_Hall '-P 1'
_symmetry_space_group_name_H-M 'P -1'
_atom_sites_solution_hydrogens geom
_atom_sites_solution_primary direct
_atom_sites_solution_secondary difmap
_audit_creation_method SHELXL
_cell_angle_alpha 115.909(2)
_cell_angle_beta 100.870(2)
_cell_angle_gamma 92.052(2)
_cell_formula_units_Z 2
_cell_length_a 11.3378(10)
_cell_length_b 12.4612(11)
_cell_length_c 13.9045(13)
_cell_measurement_temperature 173(2)
_cell_measurement_theta_max 54.27
_cell_measurement_theta_min 1.73
_cell_volume 1719.7(3)
_computing_cell_refinement 'SHELXL-93 (Sheldrick, 1993)'
_computing_data_collection 'SHELXL-93 (Sheldrick, 1993)'
_computing_data_reduction 'SHELXL-93 (Sheldrick, 1993)'
_computing_molecular_graphics 'SHELXL-93 (Sheldrick, 1993) and RES2INS (Barbour, 1996)'
_computing_publication_material 'SHELXL-93 (Sheldrick, 1993)'
_computing_structure_refinement 'SHELXL-93 (Sheldrick, 1993)'
_computing_structure_solution 'SHELXL-93 (Sheldrick, 1993)'
_diffrn_ambient_temperature 173(2)
_diffrn_measurement_device 'Siemens SMART/CCD'
_diffrn_radiation_monochromator graphite
_diffrn_radiation_source 'fine-focus sealed tube'
_diffrn_radiation_type MoK\a
_diffrn_radiation_wavelength 0.71070
_diffrn_reflns_av_R_equivalents 0.0395
_diffrn_reflns_av_sigmaI/netI 0.0901
_diffrn_reflns_limit_h_max 14
_diffrn_reflns_limit_h_min -12
_diffrn_reflns_limit_k_max 16
_diffrn_reflns_limit_k_min -15
_diffrn_reflns_limit_l_max 14
_diffrn_reflns_limit_l_min -17
_diffrn_reflns_number 7377
_diffrn_reflns_theta_max 23.00
_diffrn_reflns_theta_min 1.67
_exptl_absorpt_coefficient_mu 1.321
_exptl_absorpt_correction_type empirical
_exptl_absorpt_process_details 'SADABS (Sheldrick, 1995)'
_exptl_crystal_colour 'light yellow'
_exptl_crystal_density_diffrn 1.675
_exptl_crystal_density_meas ?
_exptl_crystal_description rectangular
_exptl_crystal_F_000 872
_exptl_crystal_size_max 0.30
_exptl_crystal_size_mid 0.10
_exptl_crystal_size_min 0.10
_refine_diff_density_max 0.579
_refine_diff_density_min -0.398
_refine_diff_density_rms 0.088
_refine_ls_extinction_method none
_refine_ls_goodness_of_fit_all 1.044
_refine_ls_goodness_of_fit_obs 1.133
_refine_ls_hydrogen_treatment constr
_refine_ls_matrix_type full
_refine_ls_number_parameters 505
_refine_ls_number_reflns 4403
_refine_ls_number_restraints 0
_refine_ls_restrained_S_all 1.035
_refine_ls_restrained_S_obs 1.133
_refine_ls_R_factor_all 0.0989
_refine_ls_R_factor_obs 0.0587
_refine_ls_shift/esd_max 0.000
_refine_ls_shift/esd_mean 0.000
_refine_ls_structure_factor_coef Fsqd
_refine_ls_weighting_details 'w=1/[\s^2^(Fo^2^)+(0.0657P)^2^+0.2912P] where P=(Fo^2^+2Fc^2^)/3'
_refine_ls_weighting_scheme calc
_refine_ls_wR_factor_all 0.1396
_refine_ls_wR_factor_obs 0.1235
_reflns_number_observed 3189
_reflns_number_total 4638
_reflns_observed_criterion >2sigma(I)
_cod_data_source_file ic980800z_4.cif
_cod_data_source_block structure6
_cod_depositor_comments
;
The following automatic conversions were performed:

'_exptl_crystal_density_meas' value 'not measured' was changed to '?'
- the value is perceived as not measured.

Automatic conversion script
Id: cif_fix_values 3008 2015-01-20 13:52:24Z robertas 

The following automatic conversions were performed:

'_refine_ls_weighting_scheme' value 'calc
w=1/[\s^2^(Fo^2^)+(0.0657P)^2^+0.2912P] where P=(Fo^2^+2Fc^2^)/3' was
changed to 'calc'. New tag '_refine_ls_weighting_details' was
created. The value of the new tag was set to
'w=1/[\s^2^(Fo^2^)+(0.0657P)^2^+0.2912P] where P=(Fo^2^+2Fc^2^)/3'.

Automatic conversion script
Id: cif_fix_values 3143 2015-03-26 13:38:13Z robertas 
;
_cod_original_formula_sum 'C19 H13 B1 Cu1 F4 N3'
_cod_database_code 4321905

loop_
_symmetry_equiv_pos_as_xyz
'x, y, z'
'-x, -y, -z'

loop_
_atom_site_aniso_label
_atom_site_aniso_U_11
_atom_site_aniso_U_22
_atom_site_aniso_U_33
_atom_site_aniso_U_23
_atom_site_aniso_U_13
_atom_site_aniso_U_12
Cu1 0.0379(6) 0.0296(5) 0.0409(5) 0.0195(4) 0.0164(4) 0.0145(4)
Cu2 0.0315(5) 0.0251(5) 0.0354(5) 0.0146(4) 0.0106(4) 0.0064(4)
F1 0.075(4) 0.073(4) 0.065(3) 0.002(3) 0.023(3) -0.005(3)
F2 0.044(3) 0.070(3) 0.083(3) 0.052(3) 0.028(2) 0.015(2)
F3 0.047(3) 0.066(3) 0.093(4) -0.002(3) 0.040(3) 0.001(3)
F4 0.076(4) 0.223(7) 0.221(7) 0.205(7) 0.077(4) 0.076(4)
F5 0.127(4) 0.052(3) 0.043(3) 0.024(2) 0.037(3) 0.036(3)
F6 0.140(5) 0.044(3) 0.053(3) 0.027(2) 0.020(3) 0.000(3)
F7 0.034(3) 0.060(3) 0.080(3) 0.026(3) 0.014(2) 0.006(2)
F8 0.034(3) 0.085(3) 0.058(3) 0.035(3) 0.009(2) 0.013(2)
N1 0.024(3) 0.026(3) 0.030(3) 0.017(3) 0.012(2) 0.008(3)
N2 0.033(3) 0.023(3) 0.030(3) 0.017(3) 0.017(3) 0.010(3)
N3 0.035(4) 0.018(3) 0.030(3) 0.009(3) 0.014(3) 0.003(3)
N4 0.032(3) 0.014(3) 0.033(3) 0.010(3) 0.011(3) 0.004(3)
N5 0.041(4) 0.027(3) 0.034(3) 0.013(3) 0.013(3) 0.010(3)
N6 0.042(4) 0.032(3) 0.032(3) 0.013(3) 0.011(3) 0.006(3)
C1 0.033(4) 0.021(4) 0.031(4) 0.012(3) 0.015(3) 0.006(3)
C2 0.029(4) 0.025(4) 0.041(4) 0.017(3) 0.016(3) 0.015(3)
C3 0.031(4) 0.030(4) 0.023(4) 0.010(3) 0.007(3) 0.006(3)
C4 0.026(4) 0.021(4) 0.019(3) 0.011(3) 0.009(3) 0.006(3)
C5 0.030(4) 0.020(4) 0.023(4) 0.017(3) 0.010(3) 0.007(3)
C6 0.015(4) 0.026(4) 0.027(4) 0.013(3) 0.004(3) -0.004(3)
C7 0.030(4) 0.023(4) 0.025(4) 0.015(3) 0.010(3) 0.010(3)
C8 0.032(4) 0.021(4) 0.020(3) 0.013(3) 0.009(3) 0.004(3)
C9 0.020(4) 0.023(4) 0.018(3) 0.009(3) 0.005(3) 0.002(3)
C10 0.032(4) 0.038(4) 0.027(4) 0.021(3) 0.010(3) 0.008(4)
C11 0.031(4) 0.028(4) 0.027(4) 0.008(3) 0.008(3) -0.005(3)
C12 0.043(5) 0.016(4) 0.032(4) 0.011(3) 0.016(3) 0.001(4)
C13 0.050(5) 0.025(4) 0.029(4) 0.012(3) 0.018(4) 0.000(4)
C14 0.032(5) 0.033(4) 0.049(5) 0.015(4) 0.022(4) 0.007(4)
C15 0.028(4) 0.032(4) 0.032(4) 0.007(4) 0.015(3) 0.006(3)
C16 0.018(4) 0.015(3) 0.030(4) 0.003(3) 0.007(3) 0.005(3)
C17 0.034(4) 0.015(3) 0.021(4) 0.002(3) 0.014(3) 0.002(3)
C18 0.029(4) 0.024(4) 0.017(3) 0.004(3) 0.008(3) 0.003(3)
C19 0.026(4) 0.026(4) 0.024(4) 0.015(3) 0.006(3) -0.001(3)
C20 0.022(4) 0.013(3) 0.029(4) 0.004(3) 0.007(3) 0.003(3)
C21 0.027(4) 0.016(4) 0.024(4) 0.003(3) 0.009(3) 0.001(3)
C22 0.021(4) 0.034(4) 0.042(4) 0.012(4) 0.012(3) 0.011(3)
C23 0.034(4) 0.036(4) 0.039(4) 0.019(4) 0.004(3) 0.011(4)
C24 0.033(4) 0.032(4) 0.040(4) 0.024(4) 0.012(3) 0.013(3)
C25 0.023(4) 0.035(5) 0.030(4) 0.017(4) 0.008(3) -0.002(3)
C26 0.036(4) 0.029(4) 0.025(4) 0.014(3) 0.019(3) 0.011(4)
C27 0.033(4) 0.034(4) 0.035(4) 0.016(4) 0.012(3) 0.007(4)
C28 0.044(5) 0.045(5) 0.032(4) 0.018(4) 0.018(4) 0.018(4)
C29 0.077(6) 0.025(4) 0.038(5) 0.020(4) 0.034(4) 0.016(4)
C30 0.041(5) 0.025(4) 0.031(4) 0.012(3) 0.012(3) -0.007(4)
C31 0.032(4) 0.029(4) 0.031(4) 0.014(3) 0.012(3) 0.004(3)
C32 0.035(4) 0.026(4) 0.024(4) 0.009(3) 0.005(3) 0.001(4)
C33 0.040(5) 0.019(4) 0.025(4) 0.009(3) 0.007(3) 0.006(3)
C34 0.051(5) 0.031(4) 0.031(4) 0.013(3) 0.015(4) 0.008(4)
C35 0.048(5) 0.040(5) 0.043(5) 0.016(4) 0.010(4) 0.018(4)
C36 0.068(6) 0.027(4) 0.030(4) 0.014(4) -0.007(4) 0.007(4)
C37 0.062(6) 0.029(4) 0.030(4) 0.016(4) -0.004(4) -0.009(4)
C38 0.039(4) 0.029(4) 0.035(4) 0.019(4) -0.002(3) -0.004(3)
B1 0.011(4) 0.032(5) 0.034(5) 0.023(4) 0.015(4) 0.016(4)
B2 0.031(5) 0.013(4) 0.028(4) 0.015(4) 0.008(4) 0.003(4)

loop_
_atom_site_label
_atom_site_type_symbol
_atom_site_fract_x
_atom_site_fract_y
_atom_site_fract_z
_atom_site_U_iso_or_equiv
_atom_site_thermal_displace_type
_atom_site_occupancy
_atom_site_calc_flag
_atom_site_refinement_flags
_atom_site_disorder_group
Cu1 Cu 0.33008(7) -0.23431(7) 0.95802(7) 0.0334(3) Uani 1 d . .
Cu2 Cu 0.28785(7) 0.09655(7) 0.62038(7) 0.0298(3) Uani 1 d . .
F1 F 0.4271(4) 0.0069(4) 1.1150(4) 0.081(2) Uani 1 d . .
F2 F 0.3338(4) 0.0807(4) 1.2568(4) 0.0564(12) Uani 1 d . .
F3 F 0.5042(4) 0.1797(4) 1.2609(4) 0.080(2) Uani 1 d . .
F4 F 0.3322(5) 0.1702(6) 1.1496(6) 0.126(3) Uani 1 d . .
F5 F -0.0247(5) 0.6253(4) 0.2714(3) 0.0699(14) Uani 1 d . .
F6 F -0.0013(5) 0.6551(4) 0.1270(4) 0.078(2) Uani 1 d . .
F7 F -0.1119(4) 0.4875(4) 0.0984(4) 0.0597(13) Uani 1 d . .
F8 F 0.0897(3) 0.5111(4) 0.1581(3) 0.0583(12) Uani 1 d . .
N1 N 0.4452(4) -0.8011(4) 0.7297(4) 0.0240(12) Uani 1 d . .
N2 N 0.4752(5) -0.3029(5) 0.9579(4) 0.0251(13) Uani 1 d . .
N3 N 0.1782(5) -0.1831(4) 0.9314(4) 0.0274(13) Uani 1 d . .
N4 N 0.1427(5) 0.0674(4) 0.6820(4) 0.0262(13) Uani 1 d . .
N5 N 0.3339(5) -0.0659(5) 0.5342(4) 0.0336(14) Uani 1 d . .
N6 N 0.2130(5) 0.1788(5) 0.5317(4) 0.0354(14) Uani 1 d . .
C1 C 0.5425(6) -0.8545(6) 0.7368(5) 0.027(2) Uani 1 d . .
H1 H 0.5339(6) -0.9399(6) 0.6984(5) 0.033 Uiso 1 calc R .
C2 C 0.6571(6) -0.7926(6) 0.7974(5) 0.029(2) Uani 1 d . .
H2 H 0.7240(6) -0.8359(6) 0.7994(5) 0.035 Uiso 1 calc R .
C3 C 0.6738(6) -0.6689(6) 0.8546(5) 0.028(2) Uani 1 d . .
H3 H 0.7517(6) -0.6260(6) 0.8960(5) 0.034 Uiso 1 calc R .
C4 C 0.5727(5) -0.6079(5) 0.8501(5) 0.0205(15) Uani 1 d . .
C5 C 0.4593(5) -0.6778(5) 0.7887(5) 0.0210(15) Uani 1 d . .
C6 C 0.3540(5) -0.6195(6) 0.7876(5) 0.0232(15) Uani 1 d . .
H6 H 0.2774(5) -0.6663(6) 0.7474(5) 0.028 Uiso 1 calc R .
C7 C 0.3611(6) -0.4987(5) 0.8426(5) 0.023(2) Uani 1 d . .
H7 H 0.2891(6) -0.4621(5) 0.8408(5) 0.028 Uiso 1 calc R .
C8 C 0.4731(6) -0.4253(5) 0.9030(5) 0.0222(15) Uani 1 d . .
C9 C 0.5810(5) -0.4796(5) 0.9065(5) 0.0205(15) Uani 1 d . .
C10 C 0.6901(6) -0.4032(6) 0.9689(5) 0.029(2) Uani 1 d . .
H10 H 0.7638(6) -0.4360(6) 0.9754(5) 0.035 Uiso 1 calc R .
C11 C 0.6893(6) -0.2797(6) 1.0208(5) 0.031(2) Uani 1 d . .
H11 H 0.7627(6) -0.2268(6) 1.0611(5) 0.037 Uiso 1 calc R .
C12 C 0.5803(6) -0.2351(6) 1.0128(5) 0.030(2) Uani 1 d . .
H12 H 0.5809(6) -0.1503(6) 1.0490(5) 0.036 Uiso 1 calc R .
C13 C 0.0809(6) -0.2157(6) 0.9590(5) 0.033(2) Uani 1 d . .
H13 H 0.0900(6) -0.2606(6) 0.9997(5) 0.040 Uiso 1 calc R .
C14 C -0.0324(6) -0.1864(6) 0.9302(6) 0.037(2) Uani 1 d . .
H14 H -0.0999(6) -0.2125(6) 0.9497(6) 0.045 Uiso 1 calc R .
C15 C -0.0471(6) -0.1202(6) 0.8742(5) 0.032(2) Uani 1 d . .
H15 H -0.1246(6) -0.0983(6) 0.8562(5) 0.039 Uiso 1 calc R .
C16 C 0.0514(5) -0.0836(5) 0.8426(5) 0.024(2) Uani 1 d . .
C17 C 0.1649(6) -0.1170(5) 0.8737(5) 0.025(2) Uani 1 d . .
C18 C 0.2670(6) -0.0880(5) 0.8397(5) 0.025(2) Uani 1 d . .
H18 H 0.3429(6) -0.1107(5) 0.8611(5) 0.030 Uiso 1 calc R .
C19 C 0.2586(5) -0.0288(5) 0.7777(5) 0.024(2) Uani 1 d . .
H19 H 0.3284(5) -0.0105(5) 0.7563(5) 0.029 Uiso 1 calc R .
C20 C 0.1453(5) 0.0065(5) 0.7440(5) 0.023(2) Uani 1 d . .
C21 C 0.0437(6) -0.0174(5) 0.7790(5) 0.024(2) Uani 1 d . .
C22 C -0.0649(6) 0.0223(6) 0.7465(5) 0.033(2) Uani 1 d . .
H22 H -0.1360(6) 0.0081(6) 0.7683(5) 0.040 Uiso 1 calc R .
C23 C -0.0669(6) 0.0811(6) 0.6837(5) 0.036(2) Uani 1 d . .
H23 H -0.1399(6) 0.1069(6) 0.6603(5) 0.043 Uiso 1 calc R .
C24 C 0.0383(6) 0.1032(6) 0.6539(5) 0.031(2) Uani 1 d . .
H24 H 0.0355(6) 0.1460(6) 0.6114(5) 0.038 Uiso 1 calc R .
C25 C 0.3609(6) -0.1603(6) 0.4972(5) 0.029(2) Uani 1 d . .
C26 C 0.3938(6) -0.2819(6) 0.4482(5) 0.027(2) Uani 1 d . .
C27 C 0.5117(6) -0.2998(6) 0.4784(5) 0.033(2) Uani 1 d . .
H27 H 0.5709(6) -0.2345(6) 0.5309(5) 0.040 Uiso 1 calc R .
C28 C 0.5413(7) -0.4160(6) 0.4299(5) 0.038(2) Uani 1 d . .
H28 H 0.6216(7) -0.4302(6) 0.4507(5) 0.046 Uiso 1 calc R .
C29 C 0.4568(7) -0.5110(6) 0.3523(6) 0.041(2) Uani 1 d . .
H29 H 0.4790(7) -0.5897(6) 0.3199(6) 0.049 Uiso 1 calc R .
C30 C 0.3392(6) -0.4912(6) 0.3219(5) 0.033(2) Uani 1 d . .
H30 H 0.2807(6) -0.5561(6) 0.2676(5) 0.039 Uiso 1 calc R .
C31 C 0.3071(6) -0.3762(6) 0.3708(5) 0.030(2) Uani 1 d . .
H31 H 0.2262(6) -0.3622(6) 0.3513(5) 0.036 Uiso 1 calc R .
C32 C 0.1522(6) 0.2280(6) 0.4932(5) 0.030(2) Uani 1 d . .
C33 C 0.0737(6) 0.2881(5) 0.4453(5) 0.028(2) Uani 1 d . .
C34 C -0.0442(6) 0.2892(6) 0.4565(5) 0.037(2) Uani 1 d . .
H34 H -0.0720(6) 0.2529(6) 0.4970(5) 0.044 Uiso 1 calc R .
C35 C -0.1225(7) 0.3443(6) 0.4077(6) 0.044(2) Uani 1 d . .
H35 H -0.2047(7) 0.3437(6) 0.4134(6) 0.053 Uiso 1 calc R .
C36 C -0.0814(8) 0.3994(6) 0.3516(5) 0.044(2) Uani 1 d . .
H36 H -0.1347(8) 0.4383(6) 0.3198(5) 0.052 Uiso 1 calc R .
C37 C 0.0381(7) 0.3983(6) 0.3411(5) 0.042(2) Uani 1 d . .
H37 H 0.0665(7) 0.4369(6) 0.3026(5) 0.050 Uiso 1 calc R .
C38 C 0.1165(6) 0.3406(6) 0.3871(5) 0.035(2) Uani 1 d . .
H38 H 0.1976(6) 0.3375(6) 0.3785(5) 0.042 Uiso 1 calc R .
B1 B 0.3977(6) 0.1100(7) 1.1946(6) 0.021(2) Uani 1 d . .
B2 B -0.0112(7) 0.5717(6) 0.1623(6) 0.022(2) Uani 1 d . .

loop_
_atom_type_symbol
_atom_type_description
_atom_type_scat_dispersion_real
_atom_type_scat_dispersion_imag
_atom_type_scat_source
C C 0.0033 0.0016 'International Tables Vol C Tables 4.2.6.8 and 6.1.1.4'
H H 0.0000 0.0000 'International Tables Vol C Tables 4.2.6.8 and 6.1.1.4'
B B 0.0013 0.0007 'International Tables Vol C Tables 4.2.6.8 and 6.1.1.4'
N N 0.0061 0.0033 'International Tables Vol C Tables 4.2.6.8 and 6.1.1.4'
F F 0.0171 0.0103 'International Tables Vol C Tables 4.2.6.8 and 6.1.1.4'
Cu Cu 0.3201 1.2651 'International Tables Vol C Tables 4.2.6.8 and 6.1.1.4'

loop_
_geom_angle_atom_site_label_1
_geom_angle_atom_site_label_2
_geom_angle_atom_site_label_3
_geom_angle
_geom_angle_site_symmetry_1
_geom_angle_site_symmetry_3
_geom_angle_publ_flag
N2 Cu1 N3 170.0(2) . . ?
N5 Cu2 N6 115.6(2) . . ?
N5 Cu2 N1 105.5(2) . 1_565 ?
N6 Cu2 N1 110.3(2) . 1_565 ?
N5 Cu2 N4 106.1(2) . . ?
N6 Cu2 N4 101.1(2) . . ?
N1 Cu2 N4 118.6(2) 1_565 . ?
C1 N1 C5 117.0(5) . . ?
C1 N1 Cu2 118.6(4) . 1_545 ?
C5 N1 Cu2 124.1(4) . 1_545 ?
C12 N2 C8 118.8(5) . . ?
C12 N2 Cu1 120.8(4) . . ?
C8 N2 Cu1 120.4(4) . . ?
C13 N3 C17 118.7(6) . . ?
C13 N3 Cu1 123.0(5) . . ?
C17 N3 Cu1 118.1(4) . . ?
C24 N4 C20 117.6(5) . . ?
C24 N4 Cu2 118.1(4) . . ?
C20 N4 Cu2 124.1(4) . . ?
C25 N5 Cu2 171.0(5) . . ?
C32 N6 Cu2 165.8(6) . . ?
N1 C1 C2 123.6(6) . . ?
C3 C2 C1 120.3(6) . . ?
C2 C3 C4 118.3(6) . . ?
C3 C4 C5 117.8(5) . . ?
C3 C4 C9 122.4(6) . . ?
C5 C4 C9 119.9(5) . . ?
N1 C5 C4 123.0(5) . . ?
N1 C5 C6 117.7(5) . . ?
C4 C5 C6 119.2(5) . . ?
C7 C6 C5 121.0(6) . . ?
C6 C7 C8 121.5(6) . . ?
N2 C8 C7 119.2(5) . . ?
N2 C8 C9 121.3(6) . . ?
C7 C8 C9 119.5(5) . . ?
C10 C9 C8 117.5(5) . . ?
C10 C9 C4 123.7(5) . . ?
C8 C9 C4 118.8(5) . . ?
C11 C10 C9 119.6(6) . . ?
C12 C11 C10 118.8(6) . . ?
N2 C12 C11 123.9(6) . . ?
N3 C13 C14 122.3(6) . . ?
C15 C14 C13 119.9(7) . . ?
C14 C15 C16 120.4(6) . . ?
C15 C16 C17 117.1(6) . . ?
C15 C16 C21 124.5(6) . . ?
C17 C16 C21 118.4(6) . . ?
N3 C17 C16 121.6(6) . . ?
N3 C17 C18 118.5(6) . . ?
C16 C17 C18 119.9(6) . . ?
C19 C18 C17 121.5(6) . . ?
C18 C19 C20 120.6(6) . . ?
N4 C20 C21 122.7(5) . . ?
N4 C20 C19 118.0(5) . . ?
C21 C20 C19 119.3(6) . . ?
C20 C21 C22 117.3(6) . . ?
C20 C21 C16 120.2(6) . . ?
C22 C21 C16 122.5(6) . . ?
C23 C22 C21 119.5(6) . . ?
C22 C23 C24 119.7(6) . . ?
N4 C24 C23 123.1(6) . . ?
N5 C25 C26 179.0(7) . . ?
C27 C26 C31 121.5(6) . . ?
C27 C26 C25 119.1(6) . . ?
C31 C26 C25 119.5(6) . . ?
C26 C27 C28 118.1(6) . . ?
C29 C28 C27 121.5(7) . . ?
C28 C29 C30 119.6(6) . . ?
C29 C30 C31 119.8(6) . . ?
C26 C31 C30 119.5(6) . . ?
N6 C32 C33 178.7(7) . . ?
C34 C33 C38 121.5(6) . . ?
C34 C33 C32 118.6(6) . . ?
C38 C33 C32 119.9(6) . . ?
C33 C34 C35 119.3(7) . . ?
C36 C35 C34 120.3(7) . . ?
C35 C36 C37 120.0(7) . . ?
C36 C37 C38 120.2(7) . . ?
C33 C38 C37 118.6(7) . . ?
F4 B1 F3 110.0(6) . . ?
F4 B1 F2 109.5(5) . . ?
F3 B1 F2 108.9(6) . . ?
F4 B1 F1 111.1(6) . . ?
F3 B1 F1 107.1(5) . . ?
F2 B1 F1 110.1(6) . . ?
F6 B2 F7 110.4(6) . . ?
F6 B2 F8 112.0(6) . . ?
F7 B2 F8 107.9(5) . . ?
F6 B2 F5 110.4(5) . . ?
F7 B2 F5 107.9(6) . . ?
F8 B2 F5 108.2(5) . . ?

loop_
_geom_bond_atom_site_label_1
_geom_bond_atom_site_label_2
_geom_bond_distance
_geom_bond_site_symmetry_2
_geom_bond_publ_flag
Cu1 N2 1.882(5) . ?
Cu1 N3 1.885(5) . ?
Cu2 N5 1.999(6) . ?
Cu2 N6 2.015(6) . ?
Cu2 N1 2.059(5) 1_565 ?
Cu2 N4 2.082(5) . ?
F1 B1 1.384(8) . ?
F2 B1 1.377(8) . ?
F3 B1 1.366(8) . ?
F4 B1 1.335(8) . ?
F5 B2 1.407(8) . ?
F6 B2 1.338(8) . ?
F7 B2 1.383(8) . ?
F8 B2 1.390(8) . ?
N1 C1 1.319(7) . ?
N1 C5 1.375(7) . ?
N1 Cu2 2.059(5) 1_545 ?
N2 C12 1.318(7) . ?
N2 C8 1.372(7) . ?
N3 C13 1.339(8) . ?
N3 C17 1.373(8) . ?
N4 C24 1.329(7) . ?
N4 C20 1.372(8) . ?
N5 C25 1.139(7) . ?
N6 C32 1.147(8) . ?
C1 C2 1.393(8) . ?
C2 C3 1.376(8) . ?
C3 C4 1.404(8) . ?
C4 C5 1.414(8) . ?
C4 C9 1.430(8) . ?
C5 C6 1.421(8) . ?
C6 C7 1.349(8) . ?
C7 C8 1.413(8) . ?
C8 C9 1.423(8) . ?
C9 C10 1.406(8) . ?
C10 C11 1.386(8) . ?
C11 C12 1.379(8) . ?
C13 C14 1.382(9) . ?
C14 C15 1.356(9) . ?
C15 C16 1.403(9) . ?
C16 C17 1.416(8) . ?
C16 C21 1.444(9) . ?
C17 C18 1.421(8) . ?
C18 C19 1.350(8) . ?
C19 C20 1.435(8) . ?
C20 C21 1.403(8) . ?
C21 C22 1.412(8) . ?
C22 C23 1.361(9) . ?
C23 C24 1.391(9) . ?
C25 C26 1.462(9) . ?
C26 C27 1.380(8) . ?
C26 C31 1.385(8) . ?
C27 C28 1.389(9) . ?
C28 C29 1.377(9) . ?
C29 C30 1.386(9) . ?
C30 C31 1.389(8) . ?
C32 C33 1.435(9) . ?
C33 C34 1.375(9) . ?
C33 C38 1.380(9) . ?
C34 C35 1.394(9) . ?
C35 C36 1.371(10) . ?
C36 C37 1.390(10) . ?
C37 C38 1.396(9) . ?
